data_7207649
loop_
_publ_author_name
'Li, Jianghua'
'Meng, Suci'
'Zhang, Jinfang'
'Song, Yinglin'
'Huang, Zhipeng'
'Zhao, Huajian'
'Wei, Hongyang'
'Huang, Wenjiang'
'Cifuentes, Marie P.'
'Humphrey, Mark G.'
'Zhang, Chi'

_publ_section_title
;
 Solvent-induced syntheses of 2D/3D [AgSCN]n-based supramolecular isomers
 with unusual topologies: structural, theoretical and nonlinear optical
 studies
;
_journal_issue 8
_journal_name_full CrystEngComm
_journal_page_first 2787
_journal_paper_doi 10.1039/c2ce06610f
_journal_volume 14
_journal_year 2012
_chemical_formula_sum 'C7 H12 Ag N5 S'
_chemical_formula_weight 306.16
_chemical_name_systematic
;
?
;
_space_group_IT_number 26
_symmetry_cell_setting orthorhombic
_symmetry_space_group_name_Hall 'P 2c -2'
_symmetry_space_group_name_H-M 'P m c 21'
_atom_sites_solution_hydrogens geom
_atom_sites_solution_primary direct
_atom_sites_solution_secondary difmap
_audit_creation_method SHELXL-97
_cell_angle_alpha 90.00
_cell_angle_beta 90.00
_cell_angle_gamma 90.00
_cell_formula_units_Z 2
_cell_length_a 6.2611(13)
_cell_length_b 6.4887(13)
_cell_length_c 12.483(3)
_cell_measurement_reflns_used 2276
_cell_measurement_temperature 293(2)
_cell_measurement_theta_max 31.1250
_cell_measurement_theta_min 3.1395
_cell_volume 507.14(19)
_computing_cell_refinement 'CrystalClear(Rigaku Inc., 2008)'
_computing_data_collection 'CrystalClear(Rigaku Inc., 2008)'
_computing_data_reduction 'CrystalClear(Rigaku Inc., 2008)'
_computing_molecular_graphics 'Bruker SHELXTL'
_computing_publication_material 'Bruker SHELXTL'
_computing_structure_refinement 'SHELXL-97 (Sheldrick, 1997)'
_computing_structure_solution 'SHELXS-97 (Sheldrick, 1990)'
_diffrn_ambient_temperature 293(2)
_diffrn_measured_fraction_theta_full 0.991
_diffrn_measured_fraction_theta_max 0.991
_diffrn_measurement_device_type CCD
_diffrn_measurement_method 'phi and omega scans'
_diffrn_radiation_monochromator 'Graphite Monochromator'
_diffrn_radiation_source 'Rotating Anode'
_diffrn_radiation_type MoK\a
_diffrn_radiation_wavelength 0.71073
_diffrn_reflns_av_R_equivalents 0.0235
_diffrn_reflns_av_sigmaI/netI 0.0173
_diffrn_reflns_limit_h_max 8
_diffrn_reflns_limit_h_min -7
_diffrn_reflns_limit_k_max 8
_diffrn_reflns_limit_k_min -8
_diffrn_reflns_limit_l_max 15
_diffrn_reflns_limit_l_min -16
_diffrn_reflns_number 3780
_diffrn_reflns_theta_full 27.47
_diffrn_reflns_theta_max 27.47
_diffrn_reflns_theta_min 3.25
_exptl_absorpt_coefficient_mu 2.160
_exptl_absorpt_correction_T_max 0.5649
_exptl_absorpt_correction_T_min 0.3349
_exptl_absorpt_correction_type numerical
_exptl_absorpt_process_details sadabs
_exptl_crystal_colour colourless
_exptl_crystal_density_diffrn 2.005
_exptl_crystal_density_method 'not measured'
_exptl_crystal_description block
_exptl_crystal_F_000 304
_exptl_crystal_size_max 0.57
_exptl_crystal_size_mid 0.14
_exptl_crystal_size_min 0.11
_refine_diff_density_max 0.448
_refine_diff_density_min -0.309
_refine_diff_density_rms 0.108
_refine_ls_abs_structure_details 'Flack H D (1983), Acta Cryst. A39, 876-881'
_refine_ls_extinction_coef 0.074(4)
_refine_ls_extinction_expression Fc^*^=kFc[1+0.001xFc^2^\l^3^/sin(2\q)]^-1/4^
_refine_ls_extinction_method SHELXL
_refine_ls_goodness_of_fit_ref 1.139
_refine_ls_hydrogen_treatment constr
_refine_ls_matrix_type full
_refine_ls_number_parameters 89
_refine_ls_number_reflns 1236
_refine_ls_number_restraints 67
_refine_ls_restrained_S_all 1.119
_refine_ls_R_factor_all 0.0190
_refine_ls_R_factor_gt 0.0190
_refine_ls_shift/su_max 0.004
_refine_ls_shift/su_mean 0.000
_refine_ls_structure_factor_coef Fsqd
_refine_ls_weighting_details 'calc w=1/[\s^2^(Fo^2^)+(0.0362P)^2^+0.0655P] where P=(Fo^2^+2Fc^2^)/3'
_refine_ls_weighting_scheme calc
_refine_ls_wR_factor_gt 0.0534
_refine_ls_wR_factor_ref 0.0534
_reflns_number_gt 1229
_reflns_number_total 1236
_reflns_threshold_expression >2sigma(I)
_cod_data_source_file c2ce06610f.txt
_cod_data_source_block 1
_cod_depositor_comments
;
The following automatic conversions were performed:

'_exptl_absorpt_correction_type' value 'Numerical' changed to
'numerical' according to
/home/saulius/struct/CIF-dictionaries/cif_core.dic dictionary named
'cif_core.dic' version 2.4.1 from 2010-06-29.

Automatic conversion script
Id: cif_fix_values 1715 2011-07-08 13:25:40Z adriana 
;
_cod_original_sg_symbol_H-M Pmc21
_cod_database_code 7207649

loop_
_symmetry_equiv_pos_as_xyz
'x, y, z'
'-x, -y, z+1/2'
'-x, y, z'
'x, -y, z+1/2'

loop_
_atom_site_label
_atom_site_type_symbol
_atom_site_fract_x
_atom_site_fract_y
_atom_site_fract_z
_atom_site_U_iso_or_equiv
_atom_site_adp_type
_atom_site_occupancy
_atom_site_symmetry_multiplicity
_atom_site_calc_flag
_atom_site_refinement_flags
Ag1A Ag 0.0000 -0.9231(16) -0.4537(12) 0.0310(6) Uani 0.50 2 d SPU
Ag1B Ag 0.0000 -0.9466(16) -0.4480(13) 0.0368(14) Uani 0.50 2 d SPU
S1A S 0.0000 -0.6608(16) -0.6152(9) 0.0298(9) Uani 0.50 2 d SPU
S1B S 0.0000 -0.6710(19) -0.5959(9) 0.044(2) Uani 0.50 2 d SPU
N1 N 0.0000 -0.2687(6) -0.5052(3) 0.0489(9) Uani 1 2 d SU
N2 N -0.3112(3) -0.8531(3) -0.35500(15) 0.0280(4) Uani 1 1 d U
N3 N -0.5000 -0.5522(4) -0.2776(3) 0.0358(7) Uani 1 2 d SU
N4 N -0.5000 -0.8957(7) -0.1874(3) 0.0442(8) Uani 1 2 d SU
C2 C -0.5000 -0.6641(8) -0.1748(3) 0.0470(10) Uani 1 2 d SU
H2A H -0.6251 -0.6237 -0.1340 0.056 Uiso 0.50 1 calc PR
H2B H -0.3749 -0.6237 -0.1340 0.056 Uiso 0.50 1 calc PR
C1 C 0.0000 -0.4340(4) -0.5452(3) 0.0294(7) Uani 1 2 d SU
C3 C -0.3185(4) -0.6197(4) -0.3371(2) 0.0341(5) Uani 1 1 d U
H3A H -0.1900 -0.5779 -0.2995 0.041 Uiso 1 1 calc R
H3B H -0.3186 -0.5514 -0.4063 0.041 Uiso 1 1 calc R
C4 C -0.5000 -0.9159(5) -0.4137(3) 0.0295(7) Uani 1 2 d SU
H4A H -0.5000 -1.0643 -0.4230 0.035 Uiso 1 2 calc SR
H4B H -0.5000 -0.8525 -0.4841 0.035 Uiso 1 2 calc SR
C5 C -0.3179(5) -0.9574(5) -0.2486(2) 0.0389(6) Uani 1 1 d U
H5A H -0.3218 -1.1055 -0.2591 0.047 Uiso 1 1 calc R
H5B H -0.1890 -0.9245 -0.2090 0.047 Uiso 1 1 calc R

loop_
_atom_site_aniso_label
_atom_site_aniso_U_11
_atom_site_aniso_U_22
_atom_site_aniso_U_33
_atom_site_aniso_U_23
_atom_site_aniso_U_13
_atom_site_aniso_U_12
Ag1A 0.0270(6) 0.0260(17) 0.0400(11) -0.0007(15) 0.000 0.000
Ag1B 0.0322(7) 0.0275(19) 0.051(4) -0.0101(18) 0.000 0.000
S1A 0.0491(19) 0.0238(15) 0.016(3) 0.0024(17) 0.000 0.000
S1B 0.080(3) 0.034(2) 0.018(4) 0.0015(19) 0.000 0.000
N1 0.056(2) 0.0314(15) 0.060(2) -0.0022(14) 0.000 0.000
N2 0.0189(9) 0.0353(10) 0.0299(8) -0.0014(7) 0.0004(7) 0.0022(8)
N3 0.0213(15) 0.0370(17) 0.0492(18) -0.0151(12) 0.000 0.000
N4 0.0266(16) 0.077(2) 0.0289(13) 0.0105(15) 0.000 0.000
C2 0.0265(17) 0.081(3) 0.0336(16) -0.0195(18) 0.000 0.000
C1 0.0261(17) 0.0257(16) 0.0365(17) 0.0040(11) 0.000 0.000
C3 0.0219(11) 0.0338(10) 0.0466(12) -0.0048(10) 0.0030(9) -0.0038(10)
C4 0.0215(16) 0.0363(17) 0.0307(13) -0.0068(11) 0.000 0.000
C5 0.0253(13) 0.0560(17) 0.0353(12) 0.0126(9) -0.0027(10) 0.0067(10)

loop_
_atom_type_symbol
_atom_type_description
_atom_type_scat_dispersion_real
_atom_type_scat_dispersion_imag
_atom_type_scat_source
C C 0.0033 0.0016 'International Tables Vol C Tables 4.2.6.8 and 6.1.1.4'
Ag Ag -0.8971 1.1015 'International Tables Vol C Tables 4.2.6.8 and 6.1.1.4'
N N 0.0061 0.0033 'International Tables Vol C Tables 4.2.6.8 and 6.1.1.4'
S S 0.1246 0.1234 'International Tables Vol C Tables 4.2.6.8 and 6.1.1.4'
H H 0.0000 0.0000 'International Tables Vol C Tables 4.2.6.8 and 6.1.1.4'

loop_
_geom_angle_atom_site_label_1
_geom_angle_atom_site_label_2
_geom_angle_atom_site_label_3
_geom_angle
_geom_angle_site_symmetry_1
_geom_angle_site_symmetry_3
N1 Ag1A N2 109.3(3) 1_545 3
N1 Ag1A N2 109.3(3) 1_545 .
N2 Ag1A N2 112.0(6) 3 .
N1 Ag1A S1B 116.7(7) 1_545 .
N2 Ag1A S1B 104.8(3) 3 .
N2 Ag1A S1B 104.8(3) . .
N1 Ag1A S1A 114.2(6) 1_545 .
N2 Ag1A S1A 106.0(3) 3 .
N2 Ag1A S1A 106.0(3) . .
S1B Ag1A S1A 2.5(5) . .
N1 Ag1B N2 113.8(3) 1_545 3
N1 Ag1B N2 113.8(3) 1_545 .
N2 Ag1B N2 112.2(6) 3 .
N1 Ag1B S1B 115.2(7) 1_545 .
N2 Ag1B S1B 100.1(3) 3 .
N2 Ag1B S1B 100.1(3) . .
N1 Ag1B S1A 112.8(7) 1_545 .
N2 Ag1B S1A 101.4(3) 3 .
N2 Ag1B S1A 101.4(3) . .
S1B Ag1B S1A 2.5(5) . .
C1 S1A Ag1A 99.5(6) . .
C1 S1A Ag1B 101.0(6) . .
Ag1A S1A Ag1B 1.5(6) . .
C1 S1B Ag1A 110.3(7) . .
C1 S1B Ag1B 111.7(6) . .
Ag1A S1B Ag1B 1.4(7) . .
C1 N1 Ag1B 173.8(5) . 1_565
C1 N1 Ag1A 171.0(5) . 1_565
Ag1B N1 Ag1A 2.9(7) 1_565 1_565
C4 N2 C5 107.4(2) . .
C4 N2 C3 109.1(2) . .
C5 N2 C3 108.55(18) . .
C4 N2 Ag1B 110.7(4) . .
C5 N2 Ag1B 110.3(3) . .
C3 N2 Ag1B 110.6(3) . .
C4 N2 Ag1A 110.9(3) . .
C5 N2 Ag1A 113.8(3) . .
C3 N2 Ag1A 107.0(3) . .
Ag1B N2 Ag1A 4.1(5) . .
C3 N3 C3 105.6(3) 3_455 .
C3 N3 C2 107.6(2) 3_455 .
C3 N3 C2 107.6(2) . .
C5 N4 C5 105.8(3) 3_455 .
C5 N4 C2 109.5(3) 3_455 .
C5 N4 C2 109.5(3) . .
N3 C2 N4 113.5(3) . .
N3 C2 H2A 108.9 . .
N4 C2 H2A 108.9 . .
N3 C2 H2B 108.9 . .
N4 C2 H2B 108.9 . .
H2A C2 H2B 107.7 . .
N1 C1 S1B 177.4(5) . .
N1 C1 S1A 174.3(5) . .
S1B C1 S1A 8.3(7) . .
N3 C3 N2 113.8(2) . .
N3 C3 H3A 108.8 . .
N2 C3 H3A 108.8 . .
N3 C3 H3B 108.8 . .
N2 C3 H3B 108.8 . .
H3A C3 H3B 107.7 . .
N2 C4 N2 109.3(3) . 3_455
N2 C4 H4A 109.8 . .
N2 C4 H4A 109.8 3_455 .
N2 C4 H4B 109.8 . .
N2 C4 H4B 109.8 3_455 .
H4A C4 H4B 108.3 . .
N4 C5 N2 111.8(2) . .
N4 C5 H5A 109.3 . .
N2 C5 H5A 109.3 . .
N4 C5 H5B 109.3 . .
N2 C5 H5B 109.3 . .
H5A C5 H5B 107.9 . .

loop_
_geom_bond_atom_site_label_1
_geom_bond_atom_site_label_2
_geom_bond_distance
_geom_bond_site_symmetry_2
Ag1A N1 2.333(12) 1_545
Ag1A N2 2.350(9) 3
Ag1A N2 2.350(9) .
Ag1A S1B 2.414(16) .
Ag1A S1A 2.638(16) .
Ag1B N1 2.209(13) 1_545
Ag1B N2 2.348(9) 3
Ag1B N2 2.348(9) .
Ag1B S1B 2.570(17) .
Ag1B S1A 2.791(17) .
S1A C1 1.711(11) .
S1B C1 1.663(13) .
N1 C1 1.183(5) .
N1 Ag1B 2.209(13) 1_565
N1 Ag1A 2.333(12) 1_565
N2 C4 1.449(3) .
N2 C5 1.492(3) .
N2 C3 1.531(3) .
N3 C3 1.427(3) 3_455
N3 C3 1.427(3) .
N3 C2 1.475(6) .
N4 C5 1.429(4) 3_455
N4 C5 1.429(4) .
N4 C2 1.511(7) .
C2 H2A 0.9700 .
C2 H2B 0.9700 .
C3 H3A 0.9700 .
C3 H3B 0.9700 .
C4 N2 1.449(3) 3_455
C4 H4A 0.9700 .
C4 H4B 0.9700 .
C5 H5A 0.9700 .
C5 H5B 0.9700 .
